data_4121064
loop_
_publ_author_name
'Alisha M. Bohnsack'
'Ilich A. Ibarra'
'Vladimir I. Bakhmutov'
'Vincent M. Lynch'
'Simon M. Humphrey'

_publ_contact_author 'Dr. Simon M. Humphrey'
_publ_contact_author_email smh@cm.utexas.edu
_publ_section_title
;
 Rational Design of Porous Coordination Polymers Based on
 Bis(phosphine)MCl2 Complexes That Exhibit High-Temperature H2 Sorption
 and Chemical Reactivity
;
_journal_name_full 'Journal of the American Chemical Society'
_journal_page_first 16038
_journal_page_last 16041
_journal_paper_doi 10.1021/ja408508m
_journal_volume 135
_journal_year 2013
_chemical_formula_moiety 'C34 H24 Cl2 O10 P2 Pt Zn2'
_chemical_formula_sum 'C34 H24 Cl2 O10 P2 Pt Zn2'
_chemical_formula_weight 1051.20
_chemical_name_common PCM-18
_chemical_name_systematic
; 
 ? 
;
_space_group_IT_number 74
_symmetry_cell_setting orthorhombic
_symmetry_space_group_name_Hall '-I 2b 2'
_symmetry_space_group_name_H-M 'I m m a'
_atom_sites_solution_hydrogens geom
_atom_sites_solution_primary direct
_atom_sites_solution_secondary difmap
_audit_creation_method SHELXL-97
_cell_angle_alpha 90.00
_cell_angle_beta 90.00
_cell_angle_gamma 90.00
_cell_formula_units_Z 4
_cell_length_a 24.574(5)
_cell_length_b 26.507(5)
_cell_length_c 15.152(3)
_cell_measurement_reflns_used 13011
_cell_measurement_temperature 120(2)
_cell_measurement_theta_max 24.5414
_cell_measurement_theta_min 1.5365
_cell_volume 9870(3)
_computing_cell_refinement 'CrystalClear (Rigaku Inc., 2008)'
_computing_data_collection 'CrystalClear (Rigaku Inc., 2008)'
_computing_data_reduction 'CrystalClear (Rigaku Inc., 2008)'
_computing_publication_material 'SHELXL-97 (Sheldrick 1997)'
_computing_structure_refinement 'SHELXL-97 (Sheldrick, 1997)'
_computing_structure_solution 'SHELXS-97 (Sheldrick, 1997)'
_diffrn_ambient_temperature 120(2)
_diffrn_measured_fraction_theta_full 99.5000
_diffrn_measured_fraction_theta_max 24.5414
_diffrn_measurement_device_type 'Saturn724+ (2x2 bin mode)'
_diffrn_measurement_method dtprofit.ref
_diffrn_radiation_source 'fine-focus sealed tube'
_diffrn_radiation_type MoK\a
_diffrn_radiation_wavelength 0.710747
_diffrn_reflns_av_R_equivalents 0.0770
_diffrn_reflns_av_sigmaI/netI 0.1923
_diffrn_reflns_limit_h_max 28
_diffrn_reflns_limit_h_min -28
_diffrn_reflns_limit_k_max 30
_diffrn_reflns_limit_k_min -30
_diffrn_reflns_limit_l_max 17
_diffrn_reflns_limit_l_min -17
_diffrn_reflns_number 16428
_diffrn_reflns_theta_full 24.5414
_diffrn_reflns_theta_max 24.5414
_diffrn_reflns_theta_min 1.5265
_diffrn_source_current 40.0000
_diffrn_source_power 2.0000
_diffrn_source_voltage 50.0000
_exptl_absorpt_coefficient_mu 2.003
_exptl_absorpt_correction_T_max 1.0000
_exptl_absorpt_correction_T_min 0.7737
_exptl_absorpt_correction_type multi-scan
_exptl_crystal_colour Colorless
_exptl_crystal_density_diffrn 0.707
_exptl_crystal_description 'Prismatic Rod'
_exptl_crystal_F_000 2040
_exptl_crystal_size_max 0.20
_exptl_crystal_size_mid 0.20
_exptl_crystal_size_min 0.20
_refine_diff_density_max 0.487
_refine_diff_density_min -0.479
_refine_diff_density_rms 0.055
_refine_ls_extinction_method none
_refine_ls_goodness_of_fit_ref 1.077
_refine_ls_hydrogen_treatment fixed
_refine_ls_matrix_type full
_refine_ls_number_parameters 128
_refine_ls_number_reflns 4304
_refine_ls_number_restraints 117
_refine_ls_restrained_S_all 28.722
_refine_ls_R_factor_all 0.0729
_refine_ls_R_factor_gt 0.0588
_refine_ls_shift/su_max 0.000
_refine_ls_shift/su_mean 0.000
_refine_ls_structure_factor_coef Fsqd
_refine_ls_weighting_details 'calc w=1/[\s^2^(Fo^2^)+(0.0736P)^2^+12.4721P] where P=(Fo^2^+2Fc^2^)/3'
_refine_ls_weighting_scheme calc
_refine_ls_wR_factor_gt 0.1523
_refine_ls_wR_factor_ref 0.1608
_reflns_number_total 16428
_reflns_threshold_expression >2sigma(I)
_cod_data_source_file ja408508m_si_004.cif
_cod_data_source_block sh11020
_cod_original_cell_volume 9869(3)
_cod_database_code 4121064

loop_
_symmetry_equiv_pos_as_xyz
'x, y, z'
'-x, -y+1/2, z'
'-x, y+1/2, -z'
'x, -y, -z'
'x+1/2, y+1/2, z+1/2'
'-x+1/2, -y+1, z+1/2'
'-x+1/2, y+1, -z+1/2'
'x+1/2, -y+1/2, -z+1/2'
'-x, -y, -z'
'x, y-1/2, -z'
'x, -y-1/2, z'
'-x, y, z'
'-x+1/2, -y+1/2, -z+1/2'
'x+1/2, y, -z+1/2'
'x+1/2, -y, z+1/2'
'-x+1/2, y+1/2, z+1/2'

loop_
_atom_site_label
_atom_site_type_symbol
_atom_site_fract_x
_atom_site_fract_y
_atom_site_fract_z
_atom_site_U_iso_or_equiv
_atom_site_adp_type
_atom_site_occupancy
_atom_site_symmetry_multiplicity
_atom_site_calc_flag
_atom_site_refinement_flags
Pt1 Pt 0.2094(6) 0.2500 0.1595(11) 0.084(6) Uani 0.50 2 d SPDU
Cl1 Cl 0.169(4) 0.314(3) 0.069(6) 0.12(3) Uani 0.50 1 d PDU
Zn1 Zn 0.5000 0.4651(7) -0.0812(13) 0.071(7) Uani 1 2 d SU
P1 P 0.2500 0.3086(16) 0.2500 0.082(13) Uani 1 2 d SDU
O1 O 0.441(4) 0.428(4) -0.006(7) 0.11(3) Uani 1 1 d U
O2 O 0.441(4) 0.481(4) 0.113(7) 0.10(3) Uani 1 1 d U
O3W O 0.5000 0.421(6) -0.187(10) 0.13(5) Uani 1 2 d SU
H3W H 0.5219 0.4320 -0.2232 0.194 Uiso 1 1 calc RD
C1 C 0.299(5) 0.350(4) 0.195(9) 0.08(3) Uani 1 1 d DU
C2 C 0.322(5) 0.335(5) 0.111(9) 0.09(4) Uani 1 1 d DU
H2 H 0.3100 0.3059 0.0832 0.108 Uiso 1 1 calc R
C3 C 0.363(5) 0.365(5) 0.071(9) 0.09(4) Uani 1 1 d DU
H3 H 0.3776 0.3561 0.0173 0.112 Uiso 1 1 calc R
C4 C 0.381(5) 0.410(5) 0.113(9) 0.09(3) Uani 1 1 d DU
C5 C 0.359(5) 0.425(5) 0.196(10) 0.10(4) Uani 1 1 d DU
H5 H 0.3714 0.4541 0.2232 0.116 Uiso 1 1 calc R
C6 C 0.318(5) 0.395(4) 0.238(9) 0.09(4) Uani 1 1 d DU
H6 H 0.3038 0.4044 0.2921 0.112 Uiso 1 1 calc R
C7 C 0.425(5) 0.443(5) 0.071(10) 0.09(4) Uani 1 1 d U
C8 C 0.286(9) 0.277(8) 0.334(17) 0.13(8) Uiso 0.50 1 d PD
C9 C 0.316(9) 0.304(11) 0.400(18) 0.13(8) Uiso 0.50 1 d PD
H9 H 0.3157 0.3389 0.4001 0.155 Uiso 0.50 1 calc PR
C10 C 0.345(10) 0.277(7) 0.466(18) 0.13(8) Uiso 0.50 1 d PD
H10 H 0.3641 0.2946 0.5096 0.155 Uiso 0.50 1 calc PR

loop_
_atom_site_aniso_label
_atom_site_aniso_U_11
_atom_site_aniso_U_22
_atom_site_aniso_U_33
_atom_site_aniso_U_23
_atom_site_aniso_U_13
_atom_site_aniso_U_12
Pt1 0.071(10) 0.066(10) 0.116(13) 0.000 0.017(7) 0.000
Cl1 0.13(7) 0.09(5) 0.13(7) 0.01(5) -0.01(5) 0.01(5)
Zn1 0.051(10) 0.066(12) 0.096(14) 0.011(9) 0.000 0.000
P1 0.06(3) 0.06(2) 0.12(4) 0.000 0.03(2) 0.000
O1 0.09(6) 0.10(7) 0.13(8) 0.02(6) 0.03(6) -0.03(5)
O2 0.08(6) 0.09(6) 0.14(8) 0.01(6) 0.03(5) -0.02(5)
O3W 0.15(13) 0.12(11) 0.12(10) -0.01(9) 0.000 0.000
C1 0.07(7) 0.07(7) 0.11(8) 0.00(6) 0.03(6) 0.00(6)
C2 0.07(8) 0.07(7) 0.13(10) 0.01(7) 0.03(7) -0.01(6)
C3 0.08(8) 0.08(8) 0.11(9) 0.01(7) 0.03(7) -0.01(7)
C4 0.07(7) 0.08(7) 0.11(9) 0.02(7) 0.01(7) 0.00(6)
C5 0.08(8) 0.08(8) 0.13(10) 0.00(7) 0.02(8) -0.01(7)
C6 0.09(8) 0.07(7) 0.12(9) -0.01(7) 0.04(7) -0.01(6)
C7 0.07(7) 0.08(8) 0.11(10) 0.03(7) 0.01(7) 0.00(6)

loop_
_atom_type_symbol
_atom_type_description
_atom_type_scat_dispersion_real
_atom_type_scat_dispersion_imag
_atom_type_scat_source
C C 0.0033 0.0016 'International Tables Vol C Tables 4.2.6.8 and 6.1.1.4'
H H 0.0000 0.0000 'International Tables Vol C Tables 4.2.6.8 and 6.1.1.4'
O O 0.0106 0.0060 'International Tables Vol C Tables 4.2.6.8 and 6.1.1.4'
P P 0.1023 0.0942 'International Tables Vol C Tables 4.2.6.8 and 6.1.1.4'
Cl Cl 0.1484 0.1585 'International Tables Vol C Tables 4.2.6.8 and 6.1.1.4'
Zn Zn 0.2839 1.4301 'International Tables Vol C Tables 4.2.6.8 and 6.1.1.4'
Pt Pt -1.7033 8.3905 'International Tables Vol C Tables 4.2.6.8 and 6.1.1.4'

loop_
_geom_angle_atom_site_label_1
_geom_angle_atom_site_label_2
_geom_angle_atom_site_label_3
_geom_angle
_geom_angle_site_symmetry_1
_geom_angle_site_symmetry_3
P1 Pt1 P1 85.0(17) . 13
P1 Pt1 Cl1 92(2) . .
P1 Pt1 Cl1 177(2) 13 .
Cl1 Pt1 Cl1 90(5) 11_565 .
O3W Zn1 O1 100(5) . 12_655
O3W Zn1 O1 100(5) . .
O1 Zn1 O1 88(6) 12_655 .
O3W Zn1 O2 102(5) . 4_565
O1 Zn1 O2 158(4) 12_655 4_565
O1 Zn1 O2 88(4) . 4_565
O3W Zn1 O2 102(5) . 9_665
O1 Zn1 O2 88(4) 12_655 9_665
O1 Zn1 O2 158(4) . 9_665
O2 Zn1 O2 88(6) 4_565 9_665
O3W Zn1 Zn1 179(5) . 9_665
O1 Zn1 Zn1 81(3) 12_655 9_665
O1 Zn1 Zn1 81(3) . 9_665
O2 Zn1 Zn1 77(3) 4_565 9_665
O2 Zn1 Zn1 77(3) 9_665 9_665
C8 P1 C8 123(10) 7_545 .
C8 P1 C1 106(7) 7_545 7_545
C8 P1 C1 107(7) . 7_545
C8 P1 C1 107(7) 7_545 .
C8 P1 C1 106(7) . .
C1 P1 C1 106(8) 7_545 .
C8 P1 Pt1 14(8) 7_545 .
C8 P1 Pt1 109(8) . .
C1 P1 Pt1 113(4) 7_545 .
C1 P1 Pt1 115(4) . .
C8 P1 Pt1 109(8) 7_545 13
C8 P1 Pt1 14(8) . 13
C1 P1 Pt1 115(4) 7_545 13
C1 P1 Pt1 113(4) . 13
Pt1 P1 Pt1 95.0(17) . 13
C7 O1 Zn1 124(9) . .
C7 O2 Zn1 130(9) . 9_665
Zn1 O3W H3W 109.5 . .
C6 C1 C2 120(10) . .
C6 C1 P1 120(9) . .
C2 C1 P1 119(9) . .
C3 C2 C1 119(10) . .
C3 C2 H2 120.3 . .
C1 C2 H2 120.3 . .
C4 C3 C2 120(10) . .
C4 C3 H3 119.8 . .
C2 C3 H3 119.8 . .
C3 C4 C5 121(10) . .
C3 C4 C7 121(10) . .
C5 C4 C7 118(10) . .
C4 C5 C6 120(10) . .
C4 C5 H5 119.9 . .
C6 C5 H5 119.9 . .
C5 C6 C1 119(10) . .
C5 C6 H6 120.4 . .
C1 C6 H6 120.4 . .
O2 C7 O1 128(10) . .
O2 C7 C4 118(10) . .
O1 C7 C4 114(10) . .
C8 C8 C9 120(10) 11_565 .
C8 C8 P1 118(8) 11_565 .
C9 C8 P1 122(10) . .
C10 C9 C8 120(10) . .
C10 C9 H9 119.9 . .
C8 C9 H9 119.9 . .
C9 C10 C10 120(10) . 11_565
C9 C10 H10 120.1 . .
C10 C10 H10 120.1 11_565 .

loop_
_geom_bond_atom_site_label_1
_geom_bond_atom_site_label_2
_geom_bond_distance
_geom_bond_site_symmetry_2
Pt1 P1 2.30(3) .
Pt1 P1 2.30(3) 13
Pt1 Cl1 2.39(9) 11_565
Pt1 Cl1 2.39(9) .
Zn1 O3W 1.98(15) .
Zn1 O1 2.08(9) 12_655
Zn1 O1 2.08(9) .
Zn1 O2 2.08(9) 4_565
Zn1 O2 2.08(9) 9_665
Zn1 Zn1 3.08(4) 9_665
P1 C8 1.8(3) 7_545
P1 C8 1.8(3) .
P1 C1 1.84(11) 7_545
P1 C1 1.84(11) .
P1 Pt1 2.30(3) 13
O1 C7 1.30(16) .
O2 C7 1.25(16) .
O2 Zn1 2.08(9) 9_665
O3W H3W 0.8200 .
C1 C6 1.43(16) .
C1 C2 1.44(17) .
C2 C3 1.42(15) .
C2 H2 0.9300 .
C3 C4 1.41(17) .
C3 H3 0.9300 .
C4 C5 1.42(17) .
C4 C7 1.54(16) .
C5 C6 1.43(16) .
C5 H5 0.9300 .
C6 H6 0.9300 .
C8 C8 1.4(4) 11_565
C8 C9 1.4(3) .
C9 C10 1.4(3) .
C9 H9 0.9300 .
C10 C10 1.4(4) 11_565
C10 H10 0.9300 .
